data_4348737
loop_
_publ_author_name
'Chen, Lei'
'Cui, Hui-Hui'
'Stavretis, Shelby E.'
'Hunter, Seth C.'
'Zhang, Yi-Quan'
'Chen, Xue-Tai'
'Sun, Yi-Chen'
'Wang, Zhenxing'
'Song, You'
'Podlesnyak, Andrey A.'
'Ouyang, Zhong-Wen'
'Xue, Zi-Ling'

_publ_section_title
;
 Slow Magnetic Relaxations in Cobalt(II) Tetranitrate Complexes. Studies
 of Magnetic Anisotropy by Inelastic Neutron Scattering and High-Frequency
 and High-Field EPR Spectroscopy.
;
_journal_issue 24
_journal_name_full 'Inorganic chemistry'
_journal_page_first 12603
_journal_page_last 12617
_journal_paper_doi 10.1021/acs.inorgchem.6b01544
_journal_volume 55
_journal_year 2016
_chemical_formula_sum 'C49 H42 Cl2 Co N4 O12 P2'
_chemical_formula_weight 1070.64
_space_group_IT_number 2
_space_group_name_Hall '-P 1'
_space_group_name_H-M_alt 'P -1'
_symmetry_cell_setting triclinic
_symmetry_space_group_name_H-M 'P -1'
_atom_sites_solution_hydrogens geom
_atom_sites_solution_primary direct
_atom_sites_solution_secondary difmap
_audit_creation_method SHELXL-97
_cell_angle_alpha 101.464(3)
_cell_angle_beta 92.375(3)
_cell_angle_gamma 104.764(3)
_cell_formula_units_Z 2
_cell_length_a 11.315(2)
_cell_length_b 11.695(2)
_cell_length_c 19.863(4)
_cell_measurement_reflns_used 2961
_cell_measurement_temperature 296(2)
_cell_measurement_theta_max 20.76
_cell_measurement_theta_min 2.68
_cell_volume 2479.2(8)
_computing_structure_refinement 'SHELXL-97 (Sheldrick, 1997)'
_computing_structure_solution 'SHELXS-97 (Sheldrick, 1990)'
_diffrn_ambient_temperature 296(2)
_diffrn_measured_fraction_theta_full 0.992
_diffrn_measured_fraction_theta_max 0.992
_diffrn_measurement_device_type 'Bruker Smart Aepex CCD'
_diffrn_radiation_monochromator graphite
_diffrn_radiation_source 'fine-focus sealed tube'
_diffrn_radiation_type MoK\a
_diffrn_radiation_wavelength 0.71073
_diffrn_reflns_av_R_equivalents 0.0364
_diffrn_reflns_av_sigmaI/netI 0.0543
_diffrn_reflns_limit_h_max 13
_diffrn_reflns_limit_h_min -13
_diffrn_reflns_limit_k_max 13
_diffrn_reflns_limit_k_min -13
_diffrn_reflns_limit_l_max 21
_diffrn_reflns_limit_l_min -23
_diffrn_reflns_number 18166
_diffrn_reflns_theta_full 25.00
_diffrn_reflns_theta_max 25.00
_diffrn_reflns_theta_min 1.84
_exptl_absorpt_coefficient_mu 0.584
_exptl_absorpt_correction_T_max 0.8822
_exptl_absorpt_correction_T_min 0.8535
_exptl_crystal_density_diffrn 1.434
_exptl_crystal_density_method 'not measured'
_exptl_crystal_description block
_exptl_crystal_F_000 1102
_exptl_crystal_size_max 0.28
_exptl_crystal_size_mid 0.26
_exptl_crystal_size_min 0.22
_refine_diff_density_max 0.804
_refine_diff_density_min -0.638
_refine_diff_density_rms 0.080
_refine_ls_extinction_method none
_refine_ls_goodness_of_fit_ref 1.055
_refine_ls_hydrogen_treatment mixed
_refine_ls_matrix_type full
_refine_ls_number_parameters 631
_refine_ls_number_reflns 8661
_refine_ls_number_restraints 68
_refine_ls_restrained_S_all 1.085
_refine_ls_R_factor_all 0.1002
_refine_ls_R_factor_gt 0.0640
_refine_ls_shift/su_max 0.001
_refine_ls_shift/su_mean 0.000
_refine_ls_structure_factor_coef Fsqd
_refine_ls_weighting_details 'calc w=1/[\s^2^(Fo^2^)+(0.1148P)^2^+0.5304P] where P=(Fo^2^+2Fc^2^)/3'
_refine_ls_weighting_scheme calc
_refine_ls_wR_factor_gt 0.1814
_refine_ls_wR_factor_ref 0.2065
_reflns_number_gt 5710
_reflns_number_total 8661
_reflns_threshold_expression >2sigma(I)
_cod_data_source_file ic6b01544_si_002.cif
_cod_data_source_block 1
_cod_depositor_comments
;
The following automatic conversions were performed:

data item '_symmetry_cell_setting' value 'Triclinic' was changed to
'triclinic' in accordance with the
/home/saulius/struct/COD-crude-data/automatic-downloads/DataCite-retrospective/ACS/depositions/lib/dictionaries/cif_core.dic
dictionary named 'cif_core.dic' version 2.4.2 last updated on
2011-04-26.

Automatic conversion script
Id: cif_fix_values 6909 2019-04-08 15:41:33Z antanas 
;
_cod_original_cell_volume 2479.1(8)
_cod_original_sg_symbol_H-M P-1
_cod_database_code 4348737

loop_
_symmetry_equiv_pos_as_xyz
'x, y, z'
'-x, -y, -z'

loop_
_atom_site_label
_atom_site_type_symbol
_atom_site_fract_x
_atom_site_fract_y
_atom_site_fract_z
_atom_site_U_iso_or_equiv
_atom_site_adp_type
_atom_site_occupancy
_atom_site_symmetry_multiplicity
_atom_site_calc_flag
_atom_site_refinement_flags
Co1 Co 0.45992(7) 0.11076(6) 0.23876(3) 0.0691(3) Uani 1 1 d U
Cl1 Cl 0.5819(2) 0.7699(3) 0.32267(19) 0.1861(14) Uani 1 1 d .
Cl2 Cl 0.4278(3) 0.6941(3) 0.4236(2) 0.1986(14) Uani 1 1 d .
P1 P 0.99161(9) 0.72599(9) 0.42274(5) 0.0418(3) Uani 1 1 d .
P2 P 0.28754(9) 0.63130(10) 0.00892(5) 0.0418(3) Uani 1 1 d .
O5 O 0.5232(3) 0.2520(3) 0.32156(17) 0.0690(9) Uani 1 1 d U
O4 O 0.5198(4) 0.3322(4) 0.2361(3) 0.1150(15) Uani 1 1 d U
O6 O 0.5861(4) 0.4441(4) 0.3372(3) 0.1221(18) Uani 1 1 d .
O11 O 0.5859(4) 0.1139(5) 0.1664(2) 0.1061(15) Uani 1 1 d .
O10 O 0.6610(4) 0.0845(4) 0.2574(2) 0.0952(11) Uani 1 1 d U
O12 O 0.7745(4) 0.1119(5) 0.1762(3) 0.129(2) Uani 1 1 d .
O7 O 0.3854(4) -0.0042(4) 0.3057(2) 0.0888(11) Uani 1 1 d .
O8 O 0.3853(5) -0.0968(4) 0.2038(3) 0.1162(15) Uani 1 1 d U
O9 O 0.3053(4) -0.1958(4) 0.2775(4) 0.135(2) Uani 1 1 d U
O1 O 0.3090(4) 0.1040(4) 0.1772(2) 0.0872(12) Uani 1 1 d .
O3 O 0.2537(4) 0.1996(5) 0.2668(2) 0.0991(14) Uani 1 1 d .
O2 O 0.1341(3) 0.1445(3) 0.1748(2) 0.0779(10) Uani 1 1 d .
N2 N 0.5436(4) 0.3475(4) 0.2985(2) 0.0669(11) Uani 1 1 d .
N4 N 0.6774(5) 0.1052(4) 0.1998(2) 0.0764(12) Uani 1 1 d .
N3 N 0.3559(5) -0.1032(5) 0.2629(3) 0.0887(13) Uani 1 1 d U
N1 N 0.2302(4) 0.1507(4) 0.2067(2) 0.0599(10) Uani 1 1 d .
C1 C 0.9900(4) 0.5806(4) 0.3700(2) 0.0456(9) Uani 1 1 d .
C2 C 1.0783(4) 0.5221(4) 0.3824(2) 0.0556(11) Uani 1 1 d .
H2 H 1.1419 0.5581 0.4173 0.067 Uiso 1 1 calc R
C3 C 1.0697(5) 0.4095(5) 0.3418(3) 0.0713(14) Uani 1 1 d .
H3 H 1.1280 0.3688 0.3495 0.086 Uiso 1 1 calc R
C4 C 0.9767(6) 0.3573(5) 0.2906(3) 0.0771(15) Uani 1 1 d .
H4 H 0.9718 0.2810 0.2638 0.093 Uiso 1 1 calc R
C5 C 0.8901(5) 0.4157(5) 0.2780(3) 0.0695(13) Uani 1 1 d .
H5 H 0.8268 0.3794 0.2429 0.083 Uiso 1 1 calc R
C6 C 0.8974(4) 0.5279(4) 0.3173(2) 0.0580(11) Uani 1 1 d .
H6 H 0.8398 0.5687 0.3085 0.070 Uiso 1 1 calc R
C7 C 0.9722(4) 0.8230(4) 0.3665(2) 0.0435(9) Uani 1 1 d .
C8 C 1.0495(4) 0.8339(4) 0.3135(2) 0.0564(11) Uani 1 1 d .
H8 H 1.1058 0.7879 0.3070 0.068 Uiso 1 1 calc R
C9 C 1.0425(5) 0.9126(4) 0.2710(3) 0.0650(13) Uani 1 1 d .
H9 H 1.0948 0.9207 0.2363 0.078 Uiso 1 1 calc R
C10 C 0.9587(5) 0.9778(4) 0.2800(3) 0.0703(14) Uani 1 1 d .
H10 H 0.9539 1.0305 0.2512 0.084 Uiso 1 1 calc R
C11 C 0.8811(5) 0.9675(4) 0.3310(3) 0.0688(14) Uani 1 1 d .
H11 H 0.8237 1.0123 0.3362 0.083 Uiso 1 1 calc R
C12 C 0.8882(4) 0.8901(4) 0.3748(2) 0.0543(11) Uani 1 1 d .
H12 H 0.8361 0.8836 0.4097 0.065 Uiso 1 1 calc R
C13 C 0.8694(4) 0.7078(4) 0.4771(2) 0.0448(9) Uani 1 1 d .
C14 C 0.7752(4) 0.6053(5) 0.4653(3) 0.0660(13) Uani 1 1 d .
H14 H 0.7742 0.5418 0.4285 0.079 Uiso 1 1 calc R
C15 C 0.6803(5) 0.5944(7) 0.5077(3) 0.0926(19) Uani 1 1 d .
H15 H 0.6182 0.5226 0.5013 0.111 Uiso 1 1 calc R
C16 C 0.6798(6) 0.6923(7) 0.5597(3) 0.0899(19) Uani 1 1 d .
H16 H 0.6137 0.6885 0.5863 0.108 Uiso 1 1 calc R
C17 C 0.7739(6) 0.7927(6) 0.5721(3) 0.0780(16) Uani 1 1 d .
H17 H 0.7746 0.8558 0.6091 0.094 Uiso 1 1 calc R
C18 C 0.8685(5) 0.8037(5) 0.5315(2) 0.0612(12) Uani 1 1 d .
H18 H 0.9321 0.8747 0.5400 0.073 Uiso 1 1 calc R
C19 C 1.1326(4) 0.7912(4) 0.4777(2) 0.0473(10) Uani 1 1 d .
C20 C 1.1531(4) 0.7384(5) 0.5319(2) 0.0642(13) Uani 1 1 d .
H20 H 1.0957 0.6701 0.5386 0.077 Uiso 1 1 calc R
C21 C 1.2594(5) 0.7878(6) 0.5758(3) 0.0777(16) Uani 1 1 d .
H21 H 1.2730 0.7526 0.6124 0.093 Uiso 1 1 calc R
C22 C 1.3440(5) 0.8865(6) 0.5664(3) 0.0808(17) Uani 1 1 d .
H22 H 1.4157 0.9184 0.5962 0.097 Uiso 1 1 calc R
C23 C 1.3236(5) 0.9404(5) 0.5123(3) 0.0794(16) Uani 1 1 d .
H23 H 1.3810 1.0095 0.5063 0.095 Uiso 1 1 calc R
C24 C 1.2185(4) 0.8915(4) 0.4673(3) 0.0618(12) Uani 1 1 d .
H24 H 1.2057 0.9261 0.4303 0.074 Uiso 1 1 calc R
C25 C 0.4371(4) 0.7353(4) 0.0205(2) 0.0455(9) Uani 1 1 d .
C26 C 0.5191(4) 0.7472(4) 0.0760(2) 0.0603(12) Uani 1 1 d .
H26 H 0.4991 0.6987 0.1079 0.072 Uiso 1 1 calc R
C27 C 0.6315(5) 0.8318(5) 0.0840(3) 0.0814(17) Uani 1 1 d .
H27 H 0.6864 0.8423 0.1223 0.098 Uiso 1 1 calc R
C28 C 0.6626(5) 0.9004(5) 0.0359(3) 0.0743(15) Uani 1 1 d .
H28 H 0.7398 0.9550 0.0407 0.089 Uiso 1 1 calc R
C29 C 0.5806(5) 0.8893(5) -0.0197(3) 0.0699(14) Uani 1 1 d .
H29 H 0.6021 0.9364 -0.0522 0.084 Uiso 1 1 calc R
C30 C 0.4669(4) 0.8082(4) -0.0269(2) 0.0605(12) Uani 1 1 d .
H30 H 0.4100 0.8022 -0.0635 0.073 Uiso 1 1 calc R
C31 C 0.1766(3) 0.7148(4) 0.0015(2) 0.0438(9) Uani 1 1 d .
C32 C 0.1812(4) 0.8167(4) 0.0523(2) 0.0535(11) Uani 1 1 d .
H32 H 0.2416 0.8418 0.0893 0.064 Uiso 1 1 calc R
C33 C 0.0956(5) 0.8801(4) 0.0472(3) 0.0658(13) Uani 1 1 d .
H33 H 0.0969 0.9479 0.0812 0.079 Uiso 1 1 calc R
C34 C 0.0078(4) 0.8431(5) -0.0085(3) 0.0687(14) Uani 1 1 d .
H34 H -0.0505 0.8859 -0.0113 0.082 Uiso 1 1 calc R
C35 C 0.0045(4) 0.7462(5) -0.0590(3) 0.0665(14) Uani 1 1 d .
H35 H -0.0540 0.7242 -0.0969 0.080 Uiso 1 1 calc R
C36 C 0.0886(4) 0.6794(4) -0.0543(2) 0.0547(11) Uani 1 1 d .
H36 H 0.0857 0.6113 -0.0884 0.066 Uiso 1 1 calc R
C37 C 0.2671(4) 0.5147(4) -0.0675(2) 0.0446(9) Uani 1 1 d .
C38 C 0.3420(4) 0.5268(4) -0.1208(2) 0.0517(10) Uani 1 1 d .
H38 H 0.4067 0.5959 -0.1171 0.062 Uiso 1 1 calc R
C39 C 0.3194(4) 0.4350(4) -0.1792(2) 0.0615(12) Uani 1 1 d .
H39 H 0.3705 0.4424 -0.2145 0.074 Uiso 1 1 calc R
C40 C 0.2241(5) 0.3341(4) -0.1864(2) 0.0633(12) Uani 1 1 d .
H40 H 0.2100 0.2734 -0.2263 0.076 Uiso 1 1 calc R
C41 C 0.1480(5) 0.3225(4) -0.1338(3) 0.0650(13) Uani 1 1 d .
H41 H 0.0816 0.2546 -0.1385 0.078 Uiso 1 1 calc R
C42 C 0.1710(4) 0.4113(4) -0.0750(2) 0.0586(12) Uani 1 1 d .
H42 H 0.1212 0.4020 -0.0393 0.070 Uiso 1 1 calc R
C43 C 0.2664(4) 0.5569(4) 0.0800(2) 0.0459(10) Uani 1 1 d .
C44 C 0.3260(4) 0.4677(4) 0.0830(2) 0.0588(12) Uani 1 1 d .
H44 H 0.3711 0.4443 0.0472 0.071 Uiso 1 1 calc R
C45 C 0.3186(4) 0.4143(5) 0.1385(3) 0.0646(13) Uani 1 1 d .
H45 H 0.3597 0.3555 0.1407 0.078 Uiso 1 1 calc R
C46 C 0.2513(5) 0.4472(4) 0.1904(3) 0.0677(14) Uani 1 1 d .
H46 H 0.2469 0.4106 0.2281 0.081 Uiso 1 1 calc R
C47 C 0.1903(5) 0.5329(4) 0.1879(2) 0.0710(14) Uani 1 1 d .
H47 H 0.1437 0.5536 0.2235 0.085 Uiso 1 1 calc R
C48 C 0.1970(4) 0.5896(4) 0.1327(2) 0.0579(11) Uani 1 1 d .
H48 H 0.1557 0.6484 0.1310 0.069 Uiso 1 1 calc R
C49 C 0.4629(8) 0.6616(7) 0.3411(5) 0.126(3) Uani 1 1 d .
H49A H 0.3910 0.6525 0.3101 0.151 Uiso 1 1 calc R
H49B H 0.4838 0.5849 0.3328 0.151 Uiso 1 1 calc R

loop_
_atom_site_aniso_label
_atom_site_aniso_U_11
_atom_site_aniso_U_22
_atom_site_aniso_U_33
_atom_site_aniso_U_23
_atom_site_aniso_U_13
_atom_site_aniso_U_12
Co1 0.0893(5) 0.0669(5) 0.0448(4) 0.0078(3) -0.0089(3) 0.0159(4)
Cl1 0.1065(17) 0.147(2) 0.270(4) -0.009(2) 0.078(2) 0.0061(15)
Cl2 0.196(3) 0.238(4) 0.212(3) 0.086(3) 0.075(3) 0.109(3)
P1 0.0412(6) 0.0446(6) 0.0398(5) 0.0108(5) 0.0011(4) 0.0112(5)
P2 0.0422(6) 0.0468(6) 0.0394(5) 0.0164(5) 0.0036(4) 0.0124(5)
O5 0.077(2) 0.074(2) 0.0583(19) 0.0155(17) -0.0046(16) 0.0255(17)
O4 0.123(3) 0.115(3) 0.090(3) 0.049(2) -0.020(2) -0.013(3)
O6 0.106(3) 0.063(3) 0.169(5) -0.024(3) -0.012(3) 0.014(2)
O11 0.104(3) 0.158(4) 0.071(3) 0.043(3) -0.007(2) 0.048(3)
O10 0.106(3) 0.113(3) 0.074(2) 0.018(2) -0.004(2) 0.046(2)
O12 0.078(3) 0.154(5) 0.118(4) -0.019(3) 0.021(3) 0.004(3)
O7 0.100(3) 0.075(3) 0.090(3) 0.022(2) -0.003(2) 0.022(2)
O8 0.156(4) 0.0714(12) 0.106(3) 0.003(3) -0.008(3) 0.020(2)
O9 0.088(3) 0.065(3) 0.258(7) 0.055(4) 0.036(4) 0.014(2)
O1 0.070(2) 0.099(3) 0.080(3) -0.015(2) -0.0013(19) 0.030(2)
O3 0.092(3) 0.153(4) 0.052(2) 0.009(2) 0.0005(19) 0.044(3)
O2 0.070(2) 0.081(3) 0.087(3) 0.028(2) -0.012(2) 0.0230(19)
N2 0.053(2) 0.062(3) 0.081(3) 0.012(3) -0.007(2) 0.012(2)
N4 0.079(3) 0.078(3) 0.062(3) 0.000(2) 0.002(2) 0.015(3)
N3 0.080(3) 0.066(3) 0.122(3) 0.022(3) -0.002(3) 0.023(2)
N1 0.068(3) 0.055(2) 0.062(3) 0.026(2) 0.003(2) 0.016(2)
C1 0.050(2) 0.048(2) 0.040(2) 0.0133(19) 0.0089(18) 0.0115(19)
C2 0.061(3) 0.063(3) 0.054(3) 0.022(2) 0.011(2) 0.028(2)
C3 0.090(4) 0.067(3) 0.075(4) 0.025(3) 0.024(3) 0.045(3)
C4 0.107(5) 0.048(3) 0.076(4) 0.009(3) 0.023(3) 0.021(3)
C5 0.079(4) 0.055(3) 0.064(3) 0.003(3) 0.002(3) 0.008(3)
C6 0.060(3) 0.053(3) 0.059(3) 0.009(2) 0.003(2) 0.016(2)
C7 0.044(2) 0.041(2) 0.045(2) 0.0107(18) -0.0010(17) 0.0098(18)
C8 0.053(3) 0.064(3) 0.056(3) 0.021(2) 0.007(2) 0.017(2)
C9 0.069(3) 0.061(3) 0.063(3) 0.028(2) 0.007(2) 0.001(3)
C10 0.085(4) 0.052(3) 0.071(3) 0.028(3) -0.007(3) 0.005(3)
C11 0.082(4) 0.053(3) 0.074(3) 0.012(3) -0.013(3) 0.027(3)
C12 0.055(3) 0.059(3) 0.049(2) 0.010(2) 0.0012(19) 0.017(2)
C13 0.044(2) 0.051(3) 0.041(2) 0.0149(19) 0.0004(17) 0.012(2)
C14 0.053(3) 0.080(4) 0.058(3) 0.011(3) 0.005(2) 0.007(3)
C15 0.051(3) 0.121(5) 0.091(4) 0.018(4) 0.021(3) -0.001(3)
C16 0.066(4) 0.145(6) 0.069(4) 0.037(4) 0.025(3) 0.033(4)
C17 0.098(4) 0.103(5) 0.049(3) 0.021(3) 0.023(3) 0.049(4)
C18 0.076(3) 0.063(3) 0.049(3) 0.014(2) 0.015(2) 0.023(2)
C19 0.046(2) 0.054(3) 0.043(2) 0.0109(19) -0.0016(17) 0.015(2)
C20 0.060(3) 0.079(3) 0.053(3) 0.016(2) -0.005(2) 0.018(3)
C21 0.067(3) 0.112(5) 0.054(3) 0.017(3) -0.012(2) 0.029(3)
C22 0.055(3) 0.105(5) 0.068(3) -0.006(3) -0.017(3) 0.019(3)
C23 0.056(3) 0.083(4) 0.083(4) 0.007(3) -0.009(3) 0.001(3)
C24 0.046(3) 0.062(3) 0.071(3) 0.016(2) -0.002(2) 0.006(2)
C25 0.042(2) 0.047(2) 0.047(2) 0.0167(19) 0.0049(17) 0.0088(18)
C26 0.051(3) 0.064(3) 0.066(3) 0.028(2) -0.006(2) 0.008(2)
C27 0.055(3) 0.085(4) 0.103(4) 0.031(3) -0.019(3) 0.012(3)
C28 0.048(3) 0.061(3) 0.106(4) 0.016(3) 0.014(3) 0.001(2)
C29 0.078(4) 0.057(3) 0.070(3) 0.021(3) 0.024(3) 0.000(3)
C30 0.068(3) 0.057(3) 0.051(3) 0.017(2) 0.001(2) 0.003(2)
C31 0.042(2) 0.047(2) 0.046(2) 0.020(2) 0.0036(17) 0.0110(18)
C32 0.061(3) 0.046(3) 0.053(3) 0.013(2) -0.002(2) 0.014(2)
C33 0.074(3) 0.049(3) 0.081(4) 0.020(3) 0.015(3) 0.024(2)
C34 0.056(3) 0.055(3) 0.106(4) 0.035(3) 0.000(3) 0.021(2)
C35 0.053(3) 0.062(3) 0.084(4) 0.025(3) -0.018(2) 0.012(2)
C36 0.052(3) 0.050(3) 0.059(3) 0.012(2) -0.011(2) 0.011(2)
C37 0.045(2) 0.049(2) 0.043(2) 0.0182(19) 0.0057(17) 0.0127(19)
C38 0.050(2) 0.053(3) 0.049(2) 0.012(2) 0.0029(19) 0.008(2)
C39 0.068(3) 0.069(3) 0.049(3) 0.016(2) 0.018(2) 0.017(3)
C40 0.077(3) 0.061(3) 0.049(3) 0.009(2) 0.007(2) 0.015(3)
C41 0.067(3) 0.056(3) 0.063(3) 0.011(2) 0.007(2) 0.002(2)
C42 0.065(3) 0.054(3) 0.053(3) 0.014(2) 0.016(2) 0.008(2)
C43 0.044(2) 0.051(2) 0.044(2) 0.0200(19) 0.0004(17) 0.0072(19)
C44 0.053(3) 0.071(3) 0.065(3) 0.030(3) 0.013(2) 0.025(2)
C45 0.059(3) 0.073(3) 0.075(3) 0.041(3) 0.005(2) 0.020(2)
C46 0.092(4) 0.057(3) 0.052(3) 0.029(2) -0.001(3) 0.002(3)
C47 0.107(4) 0.055(3) 0.052(3) 0.019(2) 0.032(3) 0.015(3)
C48 0.074(3) 0.050(3) 0.055(3) 0.019(2) 0.014(2) 0.019(2)
C49 0.133(7) 0.101(6) 0.139(7) -0.008(5) -0.004(5) 0.050(5)

loop_
_atom_type_symbol
_atom_type_description
_atom_type_scat_dispersion_real
_atom_type_scat_dispersion_imag
_atom_type_scat_source
C C 0.0033 0.0016 'International Tables Vol C Tables 4.2.6.8 and 6.1.1.4'
H H 0.0000 0.0000 'International Tables Vol C Tables 4.2.6.8 and 6.1.1.4'
N N 0.0061 0.0033 'International Tables Vol C Tables 4.2.6.8 and 6.1.1.4'
O O 0.0106 0.0060 'International Tables Vol C Tables 4.2.6.8 and 6.1.1.4'
P P 0.1023 0.0942 'International Tables Vol C Tables 4.2.6.8 and 6.1.1.4'
Co Co 0.3494 0.9721 'International Tables Vol C Tables 4.2.6.8 and 6.1.1.4'
Cl Cl 0.1484 0.1585 'International Tables Vol C Tables 4.2.6.8 and 6.1.1.4'

loop_
_geom_angle_atom_site_label_1
_geom_angle_atom_site_label_2
_geom_angle_atom_site_label_3
_geom_angle
O1 Co1 O5 119.58(15)
O1 Co1 O11 99.30(16)
O5 Co1 O11 110.62(18)
O1 Co1 O7 102.50(17)
O5 Co1 O7 90.23(16)
O11 Co1 O7 136.64(18)
O1 Co1 O8 81.22(18)
O5 Co1 O8 145.01(17)
O11 Co1 O8 91.2(2)
O7 Co1 O8 56.29(18)
O1 Co1 O10 152.71(16)
O5 Co1 O10 82.45(14)
O11 Co1 O10 55.37(15)
O7 Co1 O10 92.59(16)
O8 Co1 O10 88.72(18)
O1 Co1 O4 84.36(16)
O5 Co1 O4 53.64(14)
O11 Co1 O4 79.19(19)
O7 Co1 O4 139.65(17)
O8 Co1 O4 161.18(17)
O10 Co1 O4 98.79(16)
C13 P1 C7 110.19(18)
C13 P1 C19 107.42(19)
C7 P1 C19 110.36(19)
C13 P1 C1 109.64(19)
C7 P1 C1 107.96(19)
C19 P1 C1 111.3(2)
C25 P2 C37 112.04(19)
C25 P2 C31 107.95(19)
C37 P2 C31 108.55(19)
C25 P2 C43 109.77(18)
C37 P2 C43 106.58(19)
C31 P2 C43 111.98(19)
N2 O5 Co1 106.7(3)
N2 O4 Co1 84.4(3)
N4 O11 Co1 102.0(3)
N4 O10 Co1 86.4(3)
N3 O7 Co1 99.0(4)
N3 O8 Co1 90.2(4)
N1 O1 Co1 115.9(3)
O6 N2 O4 125.1(5)
O6 N2 O5 119.7(5)
O4 N2 O5 115.2(5)
O12 N4 O10 122.0(6)
O12 N4 O11 122.1(6)
O10 N4 O11 115.8(5)
O9 N3 O8 122.7(7)
O9 N3 O7 122.9(7)
O8 N3 O7 114.4(5)
O3 N1 O2 122.0(5)
O3 N1 O1 117.7(4)
O2 N1 O1 120.3(4)
C6 C1 C2 120.4(4)
C6 C1 P1 118.3(3)
C2 C1 P1 121.3(3)
C3 C2 C1 118.5(5)
C3 C2 H2 120.7
C1 C2 H2 120.7
C4 C3 C2 120.6(5)
C4 C3 H3 119.7
C2 C3 H3 119.7
C3 C4 C5 120.8(5)
C3 C4 H4 119.6
C5 C4 H4 119.6
C6 C5 C4 119.5(5)
C6 C5 H5 120.2
C4 C5 H5 120.2
C5 C6 C1 120.1(4)
C5 C6 H6 119.9
C1 C6 H6 119.9
C12 C7 C8 119.2(4)
C12 C7 P1 122.7(3)
C8 C7 P1 118.1(3)
C9 C8 C7 120.3(4)
C9 C8 H8 119.9
C7 C8 H8 119.9
C10 C9 C8 119.6(5)
C10 C9 H9 120.2
C8 C9 H9 120.2
C9 C10 C11 121.1(4)
C9 C10 H10 119.4
C11 C10 H10 119.4
C10 C11 C12 120.0(5)
C10 C11 H11 120.0
C12 C11 H11 120.0
C7 C12 C11 119.8(4)
C7 C12 H12 120.1
C11 C12 H12 120.1
C14 C13 C18 119.3(4)
C14 C13 P1 121.8(4)
C18 C13 P1 118.9(3)
C13 C14 C15 120.6(5)
C13 C14 H14 119.7
C15 C14 H14 119.7
C16 C15 C14 118.8(6)
C16 C15 H15 120.6
C14 C15 H15 120.6
C17 C16 C15 120.5(5)
C17 C16 H16 119.8
C15 C16 H16 119.8
C16 C17 C18 121.1(6)
C16 C17 H17 119.4
C18 C17 H17 119.4
C17 C18 C13 119.6(5)
C17 C18 H18 120.2
C13 C18 H18 120.2
C24 C19 C20 120.1(4)
C24 C19 P1 121.8(3)
C20 C19 P1 118.2(3)
C21 C20 C19 119.5(5)
C21 C20 H20 120.2
C19 C20 H20 120.2
C22 C21 C20 121.0(5)
C22 C21 H21 119.5
C20 C21 H21 119.5
C21 C22 C23 119.8(5)
C21 C22 H22 120.1
C23 C22 H22 120.1
C24 C23 C22 120.1(5)
C24 C23 H23 120.0
C22 C23 H23 120.0
C19 C24 C23 119.5(5)
C19 C24 H24 120.2
C23 C24 H24 120.2
C26 C25 C30 120.2(4)
C26 C25 P2 121.6(3)
C30 C25 P2 118.1(3)
C25 C26 C27 119.5(4)
C25 C26 H26 120.3
C27 C26 H26 120.3
C28 C27 C26 120.3(5)
C28 C27 H27 119.9
C26 C27 H27 119.9
C27 C28 C29 120.6(5)
C27 C28 H28 119.7
C29 C28 H28 119.7
C30 C29 C28 119.6(5)
C30 C29 H29 120.2
C28 C29 H29 120.2
C29 C30 C25 119.8(4)
C29 C30 H30 120.1
C25 C30 H30 120.1
C36 C31 C32 120.2(4)
C36 C31 P2 120.7(3)
C32 C31 P2 119.1(3)
C33 C32 C31 119.3(4)
C33 C32 H32 120.3
C31 C32 H32 120.3
C32 C33 C34 119.8(5)
C32 C33 H33 120.1
C34 C33 H33 120.1
C35 C34 C33 121.4(4)
C35 C34 H34 119.3
C33 C34 H34 119.3
C34 C35 C36 119.7(4)
C34 C35 H35 120.1
C36 C35 H35 120.1
C31 C36 C35 119.5(4)
C31 C36 H36 120.2
C35 C36 H36 120.2
C42 C37 C38 118.8(4)
C42 C37 P2 119.1(3)
C38 C37 P2 122.0(3)
C39 C38 C37 119.3(4)
C39 C38 H38 120.4
C37 C38 H38 120.4
C40 C39 C38 121.5(4)
C40 C39 H39 119.3
C38 C39 H39 119.3
C39 C40 C41 119.4(4)
C39 C40 H40 120.3
C41 C40 H40 120.3
C42 C41 C40 119.7(5)
C42 C41 H41 120.2
C40 C41 H41 120.2
C41 C42 C37 121.3(4)
C41 C42 H42 119.4
C37 C42 H42 119.4
C48 C43 C44 119.8(4)
C48 C43 P2 121.8(3)
C44 C43 P2 118.3(3)
C45 C44 C43 120.2(4)
C45 C44 H44 119.9
C43 C44 H44 119.9
C46 C45 C44 120.0(4)
C46 C45 H45 120.0
C44 C45 H45 120.0
C45 C46 C47 120.8(4)
C45 C46 H46 119.6
C47 C46 H46 119.6
C46 C47 C48 120.5(5)
C46 C47 H47 119.8
C48 C47 H47 119.8
C47 C48 C43 118.7(4)
C47 C48 H48 120.6
C43 C48 H48 120.6
Cl2 C49 Cl1 113.2(5)
Cl2 C49 H49A 108.9
Cl1 C49 H49A 108.9
Cl2 C49 H49B 108.9
Cl1 C49 H49B 108.9
H49A C49 H49B 107.7

loop_
_geom_bond_atom_site_label_1
_geom_bond_atom_site_label_2
_geom_bond_distance
Co1 O1 2.034(4)
Co1 O5 2.041(4)
Co1 O11 2.066(5)
Co1 O7 2.124(4)
Co1 O8 2.308(5)
Co1 O10 2.396(4)
Co1 O4 2.516(5)
Cl1 C49 1.705(9)
Cl2 C49 1.694(9)
P1 C13 1.786(4)
P1 C7 1.787(4)
P1 C19 1.795(4)
P1 C1 1.807(4)
P2 C25 1.789(4)
P2 C37 1.789(4)
P2 C31 1.793(4)
P2 C43 1.794(4)
O5 N2 1.261(5)
O4 N2 1.225(6)
O6 N2 1.202(6)
O11 N4 1.243(6)
O10 N4 1.229(6)
O12 N4 1.203(6)
O7 N3 1.250(6)
O8 N3 1.245(7)
O9 N3 1.185(6)
O1 N1 1.265(5)
O3 N1 1.204(5)
O2 N1 1.213(5)
C1 C6 1.376(6)
C1 C2 1.386(6)
C2 C3 1.378(7)
C2 H2 0.9300
C3 C4 1.362(8)
C3 H3 0.9300
C4 C5 1.371(7)
C4 H4 0.9300
C5 C6 1.368(7)
C5 H5 0.9300
C6 H6 0.9300
C7 C12 1.374(6)
C7 C8 1.400(6)
C8 C9 1.382(6)
C8 H8 0.9300
C9 C10 1.357(7)
C9 H9 0.9300
C10 C11 1.370(8)
C10 H10 0.9300
C11 C12 1.389(6)
C11 H11 0.9300
C12 H12 0.9300
C13 C14 1.359(6)
C13 C18 1.396(6)
C14 C15 1.388(7)
C14 H14 0.9300
C15 C16 1.383(9)
C15 H15 0.9300
C16 C17 1.341(8)
C16 H16 0.9300
C17 C18 1.362(7)
C17 H17 0.9300
C18 H18 0.9300
C19 C24 1.377(6)
C19 C20 1.381(6)
C20 C21 1.378(7)
C20 H20 0.9300
C21 C22 1.349(8)
C21 H21 0.9300
C22 C23 1.389(8)
C22 H22 0.9300
C23 C24 1.379(7)
C23 H23 0.9300
C24 H24 0.9300
C25 C26 1.372(6)
C25 C30 1.389(6)
C26 C27 1.378(7)
C26 H26 0.9300
C27 C28 1.368(8)
C27 H27 0.9300
C28 C29 1.375(8)
C28 H28 0.9300
C29 C30 1.373(7)
C29 H29 0.9300
C30 H30 0.9300
C31 C36 1.381(5)
C31 C32 1.388(6)
C32 C33 1.373(6)
C32 H32 0.9300
C33 C34 1.377(7)
C33 H33 0.9300
C34 C35 1.348(7)
C34 H34 0.9300
C35 C36 1.388(6)
C35 H35 0.9300
C36 H36 0.9300
C37 C42 1.383(6)
C37 C38 1.391(6)
C38 C39 1.381(6)
C38 H38 0.9300
C39 C40 1.359(7)
C39 H39 0.9300
C40 C41 1.387(7)
C40 H40 0.9300
C41 C42 1.366(7)
C41 H41 0.9300
C42 H42 0.9300
C43 C48 1.386(6)
C43 C44 1.387(6)
C44 C45 1.365(6)
C44 H44 0.9300
C45 C46 1.360(7)
C45 H45 0.9300
C46 C47 1.362(7)
C46 H46 0.9300
C47 C48 1.385(6)
C47 H47 0.9300
C48 H48 0.9300
C49 H49A 0.9700
C49 H49B 0.9700

loop_
_geom_torsion_atom_site_label_1
_geom_torsion_atom_site_label_2
_geom_torsion_atom_site_label_3
_geom_torsion_atom_site_label_4
_geom_torsion
O1 Co1 O5 N2 -56.7(3)
O11 Co1 O5 N2 57.7(3)
O7 Co1 O5 N2 -161.2(3)
O8 Co1 O5 N2 -177.0(3)
O10 Co1 O5 N2 106.2(3)
O4 Co1 O5 N2 -0.6(3)
O1 Co1 O4 N2 134.1(3)
O5 Co1 O4 N2 0.6(3)
O11 Co1 O4 N2 -125.3(3)
O7 Co1 O4 N2 31.4(4)
O8 Co1 O4 N2 174.2(5)
O10 Co1 O4 N2 -73.2(3)
O1 Co1 O11 N4 -173.3(4)
O5 Co1 O11 N4 60.1(4)
O7 Co1 O11 N4 -53.8(5)
O8 Co1 O11 N4 -92.0(4)
O10 Co1 O11 N4 -4.4(3)
O4 Co1 O11 N4 104.3(4)
O1 Co1 O10 N4 28.8(5)
O5 Co1 O10 N4 -117.2(3)
O11 Co1 O10 N4 4.4(3)
O7 Co1 O10 N4 152.9(3)
O8 Co1 O10 N4 96.8(3)
O4 Co1 O10 N4 -65.9(3)
O1 Co1 O7 N3 68.4(3)
O5 Co1 O7 N3 -171.2(3)
O11 Co1 O7 N3 -50.0(4)
O8 Co1 O7 N3 -2.0(3)
O10 Co1 O7 N3 -88.7(3)
O4 Co1 O7 N3 164.5(3)
O1 Co1 O8 N3 -109.5(4)
O5 Co1 O8 N3 21.1(6)
O11 Co1 O8 N3 151.3(4)
O7 Co1 O8 N3 2.0(3)
O10 Co1 O8 N3 95.9(4)
O4 Co1 O8 N3 -150.0(5)
O5 Co1 O1 N1 -31.0(4)
O11 Co1 O1 N1 -151.3(4)
O7 Co1 O1 N1 66.5(4)
O8 Co1 O1 N1 118.9(4)
O10 Co1 O1 N1 -171.5(3)
O4 Co1 O1 N1 -73.2(4)
Co1 O4 N2 O6 177.5(5)
Co1 O4 N2 O5 -0.8(4)
Co1 O5 N2 O6 -177.4(4)
Co1 O5 N2 O4 1.1(5)
Co1 O10 N4 O12 176.2(5)
Co1 O10 N4 O11 -6.6(5)
Co1 O11 N4 O12 -175.0(5)
Co1 O11 N4 O10 7.9(6)
Co1 O8 N3 O9 177.6(5)
Co1 O8 N3 O7 -3.0(5)
Co1 O7 N3 O9 -177.3(5)
Co1 O7 N3 O8 3.4(6)
Co1 O1 N1 O3 3.5(6)
Co1 O1 N1 O2 -175.7(3)
C13 P1 C1 C6 71.7(4)
C7 P1 C1 C6 -48.4(4)
C19 P1 C1 C6 -169.6(3)
C13 P1 C1 C2 -107.5(4)
C7 P1 C1 C2 132.5(3)
C19 P1 C1 C2 11.2(4)
C6 C1 C2 C3 -1.3(6)
P1 C1 C2 C3 177.8(3)
C1 C2 C3 C4 0.2(7)
C2 C3 C4 C5 0.4(8)
C3 C4 C5 C6 0.1(8)
C4 C5 C6 C1 -1.1(8)
C2 C1 C6 C5 1.8(7)
P1 C1 C6 C5 -177.4(4)
C13 P1 C7 C12 11.4(4)
C19 P1 C7 C12 -107.1(4)
C1 P1 C7 C12 131.1(4)
C13 P1 C7 C8 -171.1(3)
C19 P1 C7 C8 70.5(4)
C1 P1 C7 C8 -51.4(4)
C12 C7 C8 C9 1.1(7)
P1 C7 C8 C9 -176.6(4)
C7 C8 C9 C10 -1.1(7)
C8 C9 C10 C11 0.3(8)
C9 C10 C11 C12 0.6(8)
C8 C7 C12 C11 -0.1(6)
P1 C7 C12 C11 177.4(3)
C10 C11 C12 C7 -0.7(7)
C7 P1 C13 C14 103.3(4)
C19 P1 C13 C14 -136.4(4)
C1 P1 C13 C14 -15.4(4)
C7 P1 C13 C18 -74.0(4)
C19 P1 C13 C18 46.2(4)
C1 P1 C13 C18 167.3(3)
C18 C13 C14 C15 -1.5(7)
P1 C13 C14 C15 -178.9(4)
C13 C14 C15 C16 3.6(9)
C14 C15 C16 C17 -4.8(9)
C15 C16 C17 C18 3.9(9)
C16 C17 C18 C13 -1.7(8)
C14 C13 C18 C17 0.5(7)
P1 C13 C18 C17 177.9(4)
C13 P1 C19 C24 -129.8(4)
C7 P1 C19 C24 -9.7(4)
C1 P1 C19 C24 110.2(4)
C13 P1 C19 C20 49.6(4)
C7 P1 C19 C20 169.7(3)
C1 P1 C19 C20 -70.4(4)
C24 C19 C20 C21 0.7(7)
P1 C19 C20 C21 -178.7(4)
C19 C20 C21 C22 -0.3(8)
C20 C21 C22 C23 0.7(9)
C21 C22 C23 C24 -1.4(9)
C20 C19 C24 C23 -1.4(7)
P1 C19 C24 C23 178.0(4)
C22 C23 C24 C19 1.7(8)
C37 P2 C25 C26 -116.1(4)
C31 P2 C25 C26 124.4(4)
C43 P2 C25 C26 2.1(5)
C37 P2 C25 C30 66.5(4)
C31 P2 C25 C30 -52.9(4)
C43 P2 C25 C30 -175.3(4)
C30 C25 C26 C27 -0.3(8)
P2 C25 C26 C27 -177.6(4)
C25 C26 C27 C28 -2.2(9)
C26 C27 C28 C29 2.5(9)
C27 C28 C29 C30 -0.3(9)
C28 C29 C30 C25 -2.2(8)
C26 C25 C30 C29 2.5(7)
P2 C25 C30 C29 179.9(4)
C25 P2 C31 C36 126.2(3)
C37 P2 C31 C36 4.5(4)
C43 P2 C31 C36 -112.9(4)
C25 P2 C31 C32 -53.0(4)
C37 P2 C31 C32 -174.7(3)
C43 P2 C31 C32 67.9(4)
C36 C31 C32 C33 1.5(6)
P2 C31 C32 C33 -179.3(3)
C31 C32 C33 C34 -1.0(7)
C32 C33 C34 C35 -0.8(8)
C33 C34 C35 C36 2.0(8)
C32 C31 C36 C35 -0.3(6)
P2 C31 C36 C35 -179.5(4)
C34 C35 C36 C31 -1.5(7)
C25 P2 C37 C42 163.6(3)
C31 P2 C37 C42 -77.3(4)
C43 P2 C37 C42 43.5(4)
C25 P2 C37 C38 -18.9(4)
C31 P2 C37 C38 100.3(4)
C43 P2 C37 C38 -139.0(3)
C42 C37 C38 C39 -0.6(6)
P2 C37 C38 C39 -178.2(3)
C37 C38 C39 C40 1.2(7)
C38 C39 C40 C41 -0.3(7)
C39 C40 C41 C42 -1.2(8)
C40 C41 C42 C37 1.8(7)
C38 C37 C42 C41 -0.9(7)
P2 C37 C42 C41 176.7(4)
C25 P2 C43 C48 102.8(4)
C37 P2 C43 C48 -135.7(4)
C31 P2 C43 C48 -17.1(4)
C25 P2 C43 C44 -74.5(4)
C37 P2 C43 C44 47.0(4)
C31 P2 C43 C44 165.6(3)
C48 C43 C44 C45 -1.5(7)
P2 C43 C44 C45 175.9(4)
C43 C44 C45 C46 0.9(7)
C44 C45 C46 C47 0.2(8)
C45 C46 C47 C48 -0.8(8)
C46 C47 C48 C43 0.3(8)
C44 C43 C48 C47 0.9(7)
P2 C43 C48 C47 -176.4(4)
